data_4037572
loop_
_publ_author_name
'Mu\~noz-Molina, Jos\'e Mar\'ia'
'P\'erez, Pedro J'

_publ_section_title
;
 Ruthenium-Catalyzed Heck-Type Alkenylation of Alkyl Bromides.
;
_journal_issue 12
_journal_name_full 'The Journal of organic chemistry'
_journal_page_first 8289
_journal_page_last 8296
_journal_paper_doi 10.1021/acs.joc.9b00898
_journal_volume 84
_journal_year 2019
_chemical_absolute_configuration ad
_chemical_formula_moiety 'C13 H17 N O2'
_chemical_formula_sum 'C13 H17 N O2'
_chemical_formula_weight 219.27
_space_group_crystal_system monoclinic
_space_group_IT_number 14
_space_group_name_Hall '-P 2ybc'
_space_group_name_H-M_alt 'P 1 21/c 1'
_atom_sites_solution_hydrogens geom
_audit_creation_date 2018-06-13
_audit_creation_method
;
Olex2 1.2
(compiled 2018.05.29 svn.r3508 for OlexSys, GUI svn.r5506)
;
_cell_angle_alpha 90
_cell_angle_beta 99.746(3)
_cell_angle_gamma 90
_cell_formula_units_Z 4
_cell_length_a 20.5410(12)
_cell_length_b 5.8794(4)
_cell_length_c 10.1091(6)
_cell_measurement_reflns_used 7260
_cell_measurement_temperature 100
_cell_measurement_theta_max 30.06
_cell_measurement_theta_min 3.02
_cell_volume 1203.24(13)
_computing_cell_refinement 'Bruker Apex3, 2017'
_computing_data_collection 'Bruker Apex3, 2017'
_computing_data_reduction 'SAINT v8.38A (Bruker, 2017)'
_computing_molecular_graphics 'Olex2 (Dolomanov et al., 2009)'
_computing_publication_material 'Olex2 (Dolomanov et al., 2009)'
_computing_structure_refinement 'XL (Sheldrick, 2008)'
_computing_structure_solution 'XT (Sheldrick, 2015)'
_diffrn_ambient_temperature 100.0
_diffrn_measured_fraction_theta_full 0.999
_diffrn_measured_fraction_theta_max 0.994
_diffrn_measurement_device 'Bruker D8 Quest'
_diffrn_measurement_device_type 'Bruker D8 Quest'
_diffrn_measurement_method '\f and \w scans'
_diffrn_radiation_monochromator multilayer
_diffrn_radiation_probe x-ray
_diffrn_radiation_type MoK\a
_diffrn_radiation_wavelength 0.71073
_diffrn_reflns_av_R_equivalents 0.0595
_diffrn_reflns_av_unetI/netI 0.0393
_diffrn_reflns_Laue_measured_fraction_full 0.999
_diffrn_reflns_Laue_measured_fraction_max 0.994
_diffrn_reflns_limit_h_max 28
_diffrn_reflns_limit_h_min -28
_diffrn_reflns_limit_k_max 8
_diffrn_reflns_limit_k_min -6
_diffrn_reflns_limit_l_max 14
_diffrn_reflns_limit_l_min -14
_diffrn_reflns_number 19237
_diffrn_reflns_point_group_measured_fraction_full 0.999
_diffrn_reflns_point_group_measured_fraction_max 0.994
_diffrn_reflns_theta_full 25.242
_diffrn_reflns_theta_max 30.101
_diffrn_reflns_theta_min 3.019
_diffrn_source 'microfocus sealed x-ray tube'
_diffrn_source_type 'Incoatec I/mS high brilliance'
_diffrn_standards_number 0
_exptl_absorpt_coefficient_mu 0.081
_exptl_absorpt_correction_T_max 0.7460
_exptl_absorpt_correction_T_min 0.6594
_exptl_absorpt_correction_type multi-scan
_exptl_absorpt_process_details
;
SADABS-2016/2 (Bruker,2016/2) was used for absorption correction.
wR2(int) was 0.1518 before and 0.0677 after correction.
The Ratio of minimum to maximum transmission is 0.8839.
The \l/2 correction factor is Not present.
;
_exptl_crystal_colour colourless
_exptl_crystal_colour_primary colourless
_exptl_crystal_density_diffrn 1.210
_exptl_crystal_description plate
_exptl_crystal_F_000 472
_exptl_crystal_recrystallization_method 'Crystallised from THF by slow evaporation'
_exptl_crystal_size_max 0.41
_exptl_crystal_size_mid 0.33
_exptl_crystal_size_min 0.12
_refine_diff_density_max 0.263
_refine_diff_density_min -0.304
_refine_diff_density_rms 0.063
_refine_ls_extinction_method none
_refine_ls_goodness_of_fit_ref 1.068
_refine_ls_hydrogen_treatment constr
_refine_ls_matrix_type full
_refine_ls_number_parameters 148
_refine_ls_number_reflns 3527
_refine_ls_number_restraints 0
_refine_ls_restrained_S_all 1.068
_refine_ls_R_factor_all 0.0711
_refine_ls_R_factor_gt 0.0507
_refine_ls_shift/su_max 0.001
_refine_ls_shift/su_mean 0.000
_refine_ls_structure_factor_coef Fsqd
_refine_ls_weighting_details 'w=1/[\s^2^(Fo^2^)+(0.0641P)^2^+0.6292P] where P=(Fo^2^+2Fc^2^)/3'
_refine_ls_weighting_scheme calc
_refine_ls_wR_factor_gt 0.1341
_refine_ls_wR_factor_ref 0.1464
_reflns_Friedel_coverage 0.000
_reflns_number_gt 2685
_reflns_number_total 3527
_reflns_threshold_expression 'I > 2\s(I)'
_cod_data_source_file jo9b00898_si_001.cif
_cod_data_source_block 180613p117_0ma_a
_cod_original_sg_symbol_H-M 'P 21/c'
_cod_database_code 4037572
_shelx_shelxl_version_number 2016/6
_shelx_space_group_comment
;
The symmetry employed for this shelxl refinement is uniquely defined
by the following loop, which should always be used as a source of
symmetry information in preference to the above space-group names.
They are only intended as comments.
;
_olex2_refinement_description
;
1. Fixed Uiso
 At 1.2 times of:
  All C(H) groups, All N(H,H) groups
 At 1.5 times of:
  All C(H,H,H) groups
2.a Aromatic/amide H refined with riding coordinates:
 C3(H3), C4(H4), C6(H6), C7(H7), C8(H8), C9(H9)
2.b X=CH2 refined with riding coordinates:
 N1(H1A,H1B)
2.c Idealised Me refined as rotating group:
 C1(H1C,H1D,H1E), C11(H11A,H11B,H11C), C12(H12A,H12B,H12C)
;
_olex2_diffrn_ambient_temperature_device 'Oxford Cryosystems'
_olex2_exptl_crystal_mounting_method 'The crystal was mounted on a 400 micro/m MITEGEN holder in perfluoroether oil'
_olex2_submission_special_instructions 'No special instructions were received'

loop_
_space_group_symop_operation_xyz
'x, y, z'
'-x, y+1/2, -z+1/2'
'-x, -y, -z'
'x, -y-1/2, z-1/2'

loop_
_atom_site_label
_atom_site_type_symbol
_atom_site_fract_x
_atom_site_fract_y
_atom_site_fract_z
_atom_site_U_iso_or_equiv
_atom_site_adp_type
_atom_site_occupancy
_atom_site_site_symmetry_order
_atom_site_calc_flag
_atom_site_refinement_flags_posn
O1 O 0.54273(6) 0.2450(2) 0.10008(13) 0.0334(3) Uani 1 1 d .
O2 O 0.94463(5) 0.67385(18) 0.57965(9) 0.0188(2) Uani 1 1 d .
N1 N 0.96092(6) 0.6992(2) 0.36585(11) 0.0165(2) Uani 1 1 d .
H1A H 0.993293 0.599487 0.380057 0.020 Uiso 1 1 calc R
H1B H 0.949404 0.760296 0.285835 0.020 Uiso 1 1 calc R
C1 C 0.52533(8) 0.0613(3) 0.1795(2) 0.0349(4) Uani 1 1 d .
H1C H 0.483127 -0.003930 0.136375 0.052 Uiso 1 1 calc GR
H1D H 0.521186 0.117400 0.268933 0.052 Uiso 1 1 calc GR
H1E H 0.559729 -0.055825 0.187569 0.052 Uiso 1 1 calc GR
C2 C 0.59944(7) 0.3628(3) 0.14846(16) 0.0254(3) Uani 1 1 d .
C3 C 0.61185(7) 0.5516(3) 0.07446(15) 0.0273(3) Uani 1 1 d .
H3 H 0.582519 0.589595 -0.005580 0.033 Uiso 1 1 calc R
C4 C 0.66711(7) 0.6852(3) 0.11728(15) 0.0238(3) Uani 1 1 d .
H4 H 0.675329 0.813519 0.065435 0.029 Uiso 1 1 calc R
C5 C 0.71106(6) 0.6346(2) 0.23545(13) 0.0191(3) Uani 1 1 d .
C6 C 0.69810(7) 0.4414(3) 0.30644(15) 0.0231(3) Uani 1 1 d .
H6 H 0.727772 0.401284 0.385617 0.028 Uiso 1 1 calc R
C7 C 0.64294(7) 0.3051(3) 0.26483(16) 0.0261(3) Uani 1 1 d .
H7 H 0.635085 0.174478 0.315158 0.031 Uiso 1 1 calc R
C8 C 0.76821(7) 0.7846(2) 0.27769(13) 0.0180(3) Uani 1 1 d .
H8 H 0.775146 0.902531 0.217331 0.022 Uiso 1 1 calc R
C9 C 0.81118(6) 0.7717(2) 0.39209(13) 0.0162(3) Uani 1 1 d .
H9 H 0.803800 0.655697 0.453309 0.019 Uiso 1 1 calc R
C10 C 0.87076(6) 0.9241(2) 0.43413(12) 0.0137(2) Uani 1 1 d .
C11 C 0.86274(7) 1.0505(2) 0.56322(13) 0.0187(3) Uani 1 1 d .
H11A H 0.855044 0.940293 0.631652 0.028 Uiso 1 1 calc GR
H11B H 0.825058 1.154680 0.544474 0.028 Uiso 1 1 calc GR
H11C H 0.902978 1.137258 0.595949 0.028 Uiso 1 1 calc GR
C12 C 0.88078(7) 1.0978(2) 0.32725(13) 0.0179(3) Uani 1 1 d .
H12A H 0.922165 1.180405 0.356356 0.027 Uiso 1 1 calc GR
H12B H 0.843817 1.205388 0.314166 0.027 Uiso 1 1 calc GR
H12C H 0.882810 1.019111 0.242572 0.027 Uiso 1 1 calc GR
C13 C 0.92929(6) 0.7578(2) 0.46558(12) 0.0137(2) Uani 1 1 d .

loop_
_atom_site_aniso_label
_atom_site_aniso_U_11
_atom_site_aniso_U_22
_atom_site_aniso_U_33
_atom_site_aniso_U_23
_atom_site_aniso_U_13
_atom_site_aniso_U_12
O1 0.0246(6) 0.0352(7) 0.0371(6) -0.0039(5) -0.0044(5) -0.0111(5)
O2 0.0256(5) 0.0199(5) 0.0110(4) 0.0020(4) 0.0032(3) 0.0046(4)
N1 0.0197(5) 0.0183(6) 0.0117(5) 0.0017(4) 0.0032(4) 0.0033(4)
C1 0.0261(8) 0.0292(9) 0.0482(10) -0.0060(8) 0.0032(7) -0.0092(6)
C2 0.0182(6) 0.0279(8) 0.0288(7) -0.0082(6) 0.0001(5) -0.0041(6)
C3 0.0225(7) 0.0332(9) 0.0235(7) -0.0025(6) -0.0043(5) -0.0032(6)
C4 0.0211(7) 0.0279(8) 0.0209(6) 0.0009(6) -0.0002(5) -0.0031(6)
C5 0.0173(6) 0.0205(7) 0.0187(6) -0.0030(5) 0.0015(5) -0.0002(5)
C6 0.0204(6) 0.0226(7) 0.0244(7) 0.0001(6) -0.0016(5) -0.0012(5)
C7 0.0233(7) 0.0220(7) 0.0314(8) -0.0002(6) -0.0002(6) -0.0042(6)
C8 0.0174(6) 0.0188(6) 0.0177(6) 0.0000(5) 0.0028(5) -0.0004(5)
C9 0.0170(6) 0.0163(6) 0.0158(6) -0.0001(5) 0.0039(4) -0.0011(5)
C10 0.0161(6) 0.0119(6) 0.0130(5) -0.0002(4) 0.0023(4) -0.0002(4)
C11 0.0224(6) 0.0183(6) 0.0159(6) -0.0033(5) 0.0043(5) 0.0013(5)
C12 0.0218(6) 0.0146(6) 0.0173(6) 0.0029(5) 0.0037(5) 0.0004(5)
C13 0.0167(6) 0.0119(6) 0.0121(5) -0.0008(4) 0.0017(4) -0.0026(4)

loop_
_atom_type_symbol
_atom_type_description
_atom_type_scat_dispersion_real
_atom_type_scat_dispersion_imag
_atom_type_scat_source
C C 0.0033 0.0016 'International Tables Vol C Tables 4.2.6.8 and 6.1.1.4'
H H 0.0000 0.0000 'International Tables Vol C Tables 4.2.6.8 and 6.1.1.4'
N N 0.0061 0.0033 'International Tables Vol C Tables 4.2.6.8 and 6.1.1.4'
O O 0.0106 0.0060 'International Tables Vol C Tables 4.2.6.8 and 6.1.1.4'

loop_
_geom_angle_atom_site_label_1
_geom_angle_atom_site_label_2
_geom_angle_atom_site_label_3
_geom_angle
C2 O1 C1 117.40(13)
O1 C2 C3 115.75(13)
O1 C2 C7 124.21(15)
C3 C2 C7 120.03(14)
C2 C3 C4 120.02(13)
C3 C4 C5 121.36(14)
C4 C5 C8 119.12(13)
C6 C5 C4 117.40(13)
C6 C5 C8 123.47(12)
C7 C6 C5 122.00(13)
C6 C7 C2 119.17(15)
C9 C8 C5 126.55(13)
C8 C9 C10 126.37(12)
C9 C10 C11 109.04(10)
C9 C10 C12 113.32(10)
C9 C10 C13 104.31(10)
C11 C10 C13 108.92(10)
C12 C10 C11 108.94(11)
C12 C10 C13 112.14(10)
O2 C13 N1 121.25(12)
O2 C13 C10 120.60(11)
N1 C13 C10 118.09(11)

loop_
_geom_bond_atom_site_label_1
_geom_bond_atom_site_label_2
_geom_bond_distance
O1 C1 1.427(2)
O1 C2 1.3721(17)
O2 C13 1.2448(15)
N1 C13 1.3337(16)
C2 C3 1.386(2)
C2 C7 1.394(2)
C3 C4 1.388(2)
C4 C5 1.4019(19)
C5 C6 1.393(2)
C5 C8 1.4727(19)
C6 C7 1.393(2)
C8 C9 1.3330(18)
C9 C10 1.5183(18)
C10 C11 1.5348(17)
C10 C12 1.5259(18)
C10 C13 1.5404(18)

loop_
_geom_hbond_atom_site_label_D
_geom_hbond_atom_site_label_H
_geom_hbond_atom_site_label_A
_geom_hbond_distance_DH
_geom_hbond_distance_HA
_geom_hbond_distance_DA
_geom_hbond_angle_DHA
_geom_hbond_site_symmetry_A
N1 H1A O2 0.88 2.05 2.9184(15) 169.3 3_766
N1 H1B O2 0.88 2.11 2.9516(14) 160.9 4_575

loop_
_geom_torsion_atom_site_label_1
_geom_torsion_atom_site_label_2
_geom_torsion_atom_site_label_3
_geom_torsion_atom_site_label_4
_geom_torsion
O1 C2 C3 C4 178.33(14)
O1 C2 C7 C6 -178.15(15)
C1 O1 C2 C3 -174.82(14)
C1 O1 C2 C7 4.4(2)
C2 C3 C4 C5 -0.5(2)
C3 C2 C7 C6 1.0(2)
C3 C4 C5 C6 1.7(2)
C3 C4 C5 C8 -178.78(14)
C4 C5 C6 C7 -1.6(2)
C4 C5 C8 C9 174.00(14)
C5 C6 C7 C2 0.2(2)
C5 C8 C9 C10 178.81(12)
C6 C5 C8 C9 -6.5(2)
C7 C2 C3 C4 -0.9(2)
C8 C5 C6 C7 178.92(14)
C8 C9 C10 C11 118.72(15)
C8 C9 C10 C12 -2.79(19)
C8 C9 C10 C13 -125.03(14)
C9 C10 C13 O2 -87.60(14)
C9 C10 C13 N1 89.49(13)
C11 C10 C13 O2 28.73(16)
C11 C10 C13 N1 -154.19(12)
C12 C10 C13 O2 149.39(12)
C12 C10 C13 N1 -33.53(16)
